data_1521362
loop_
_publ_author_name
'Kamegashira, N.'
'Mori, T.'
'Imamura, A.'
'Hinatsu, Y.'

_publ_section_title
;
 Crystal structure and magnetic property of La2 Mn Ru O6 phase
;
_journal_name_full 'Journal of Alloys Compd.'
_journal_page_first 6
_journal_page_last 11
_journal_volume 302
_journal_year 2000
_chemical_formula_sum 'La1.9592 Mn0.9796 O6.00005 Ru0.9796'
_chemical_name_systematic '(La2 Mn Ru O6.125)0.9796'
_space_group_IT_number 62
_symmetry_space_group_name_Hall '-P 2ac 2n'
_symmetry_space_group_name_H-M 'P n m a'
_cell_angle_alpha 90
_cell_angle_beta 90
_cell_angle_gamma 90
_cell_formula_units_Z 2
_cell_length_a 5.5593
_cell_length_b 7.8309
_cell_length_c 5.5484
_cell_volume 241.546
_citation_journal_id_ASTM JALCEU
_cod_data_source_file Kamegashira_JALCEU_2000_1332.cif
_cod_data_source_block La1.9592Mn0.9796O6.00005Ru0.9796
_cod_original_cell_volume 241.5458
_cod_database_code 1521362

loop_
_symmetry_equiv_pos_as_xyz
x,y,z
-x+1/2,-y,z+1/2
x+1/2,-y+1/2,-z+1/2
-x,y+1/2,-z
-x,-y,-z
x-1/2,y,-z-1/2
-x-1/2,y-1/2,z-1/2
x,-y-1/2,z

loop_
_atom_site_label
_atom_site_type_symbol
_atom_site_fract_x
_atom_site_fract_y
_atom_site_fract_z
_atom_site_occupancy
_atom_site_U_iso_or_equiv
La1 La+3 0.032 0.25 0.005 0.9796 0.0
O1 O-2 0.489 0.25 -0.09 1 0.0
Ru1 Ru+3 0 0 0.5 0.4898 0.0
Mn1 Mn+3 0 0 0.5 0.4898 0.0
O2 O-2 0.296 0.468 0.279 1 0.0
